data_4124338
loop_
_publ_author_name
'Blaisdell, Thomas P.'
'Morken, James P.'

_publ_section_title
;
 Hydroxyl-Directed Cross-Coupling: A Scalable Synthesis of
 Debromohamigeran E and Other Targets of Interest.
;
_journal_issue 27
_journal_name_full 'Journal of the American Chemical Society'
_journal_page_first 8712
_journal_page_last 8715
_journal_paper_doi 10.1021/jacs.5b05477
_journal_volume 137
_journal_year 2015
_chemical_formula_moiety 'C30 H51 B O5 Si'
_chemical_formula_sum 'C30 H51 B O5 Si'
_chemical_formula_weight 530.60
_space_group_crystal_system triclinic
_space_group_IT_number 2
_space_group_name_Hall '-P 1'
_space_group_name_H-M_alt 'P -1'
_symmetry_space_group_name_Hall '-P 1'
_symmetry_space_group_name_H-M 'P -1'
_atom_sites_solution_hydrogens geom
_atom_sites_solution_primary direct
_atom_sites_solution_secondary difmap
_audit_creation_method SHELXL-2014/6
_cell_angle_alpha 97.994(2)
_cell_angle_beta 103.127(2)
_cell_angle_gamma 94.286(2)
_cell_formula_units_Z 2
_cell_length_a 7.9136(3)
_cell_length_b 12.6651(5)
_cell_length_c 16.0864(6)
_cell_measurement_reflns_used 9961
_cell_measurement_temperature 100(2)
_cell_measurement_theta_max 66.69
_cell_measurement_theta_min 3.55
_cell_volume 1545.42(10)
_computing_cell_refinement 'SAINT (Bruker, 2014)'
_computing_data_collection 'APEX2 (Bruker, 2014)'
_computing_data_reduction 'SAINT (Bruker, 2014)'
_computing_molecular_graphics 'Bruker SHELXTL'
_computing_publication_material 'Bruker SHELXTL'
_computing_structure_refinement 'SHELXL-2014 (Sheldrick, 2014)'
_computing_structure_solution 'SHELXL-2014 (Sheldrick, 2014)'
_diffrn_ambient_temperature 100(2)
_diffrn_measured_fraction_theta_full 0.989
_diffrn_measured_fraction_theta_max 0.995
_diffrn_measurement_device_type 'Bruker Kappa DUO CCD diffractometer'
_diffrn_measurement_method '\f and \w scans'
_diffrn_radiation_monochromator mirrors
_diffrn_radiation_type CuK\a
_diffrn_radiation_wavelength 1.54178
_diffrn_reflns_av_R_equivalents 0.0242
_diffrn_reflns_av_unetI/netI 0.0203
_diffrn_reflns_laue_measured_fraction_full 0.989
_diffrn_reflns_laue_measured_fraction_max 0.995
_diffrn_reflns_limit_h_max 9
_diffrn_reflns_limit_h_min -9
_diffrn_reflns_limit_k_max 15
_diffrn_reflns_limit_k_min -15
_diffrn_reflns_limit_l_max 19
_diffrn_reflns_limit_l_min -17
_diffrn_reflns_number 19511
_diffrn_reflns_point_group_measured_fraction_full 0.989
_diffrn_reflns_point_group_measured_fraction_max 0.995
_diffrn_reflns_theta_full 67.000
_diffrn_reflns_theta_max 66.757
_diffrn_reflns_theta_min 2.858
_diffrn_source 'microfocus sealed tube'
_diffrn_source_type 'Incoatec I\uS'
_exptl_absorpt_coefficient_mu 0.940
_exptl_absorpt_correction_T_max 0.7528
_exptl_absorpt_correction_T_min 0.6795
_exptl_absorpt_correction_type multi-scan
_exptl_absorpt_process_details
;
Sheldrick, G.M. (2013). SADABS. Bruker AXS Inc. Madison, WI USA.
;
_exptl_crystal_colour colorless
_exptl_crystal_density_diffrn 1.140
_exptl_crystal_density_meas ?
_exptl_crystal_density_method none
_exptl_crystal_description plate
_exptl_crystal_F_000 580
_exptl_crystal_size_max 0.260
_exptl_crystal_size_mid 0.180
_exptl_crystal_size_min 0.050
_refine_diff_density_max 0.483
_refine_diff_density_min -0.406
_refine_diff_density_rms 0.045
_refine_ls_extinction_coef na
_refine_ls_extinction_method none
_refine_ls_goodness_of_fit_ref 1.049
_refine_ls_hydrogen_treatment constr
_refine_ls_matrix_type full
_refine_ls_number_parameters 346
_refine_ls_number_reflns 5453
_refine_ls_number_restraints 0
_refine_ls_restrained_S_all 1.049
_refine_ls_R_factor_all 0.0414
_refine_ls_R_factor_gt 0.0379
_refine_ls_shift/su_max 0.001
_refine_ls_shift/su_mean 0.000
_refine_ls_structure_factor_coef Fsqd
_refine_ls_weighting_details 'w=1/[\s^2^(Fo^2^)+(0.0580P)^2^+0.7576P] where P=(Fo^2^+2Fc^2^)/3'
_refine_ls_weighting_scheme calc
_refine_ls_wR_factor_gt 0.1021
_refine_ls_wR_factor_ref 0.1051
_reflns_Friedel_coverage 0.000
_reflns_number_gt 4960
_reflns_number_total 5453
_reflns_threshold_expression 'I > 2\s(I)'
_cod_data_source_file ja5b05477_si_003.cif
_cod_data_source_block C30H51BO5Si
_cod_depositor_comments
;
The following automatic conversions were performed:

'_exptl_crystal_density_meas' value 'not measured' was changed to '?'
- the value is perceived as not measured.

Automatic conversion script
Id: cif_fix_values 3271 2015-04-21 07:52:19Z andrius 
;
_cod_database_code 4124338
_shelx_space_group_comment
;
The symmetry employed for this shelxl refinement is uniquely defined
by the following loop, which should always be used as a source of
symmetry information in preference to the above space-group names.
They are only intended as comments.
;
_shelx_estimated_absorpt_t_min 0.792
_shelx_estimated_absorpt_t_max 0.955
_shelxl_version_number 2014/6

loop_
_space_group_symop_operation_xyz
'x, y, z'
'-x, -y, -z'

loop_
_atom_site_label
_atom_site_type_symbol
_atom_site_fract_x
_atom_site_fract_y
_atom_site_fract_z
_atom_site_U_iso_or_equiv
_atom_site_adp_type
_atom_site_occupancy
_atom_site_site_symmetry_order
_atom_site_calc_flag
_atom_site_refinement_flags_posn
_atom_site_refinement_flags_adp
Si1 Si 0.76617(5) 0.74587(3) 0.34815(2) 0.01462(11) Uani 1 1 d . .
O1 O 0.71045(12) 0.62792(8) 0.37357(6) 0.0168(2) Uani 1 1 d . .
O2 O 0.41373(13) 0.10542(8) 0.23492(7) 0.0215(2) Uani 1 1 d . .
O3 O 0.20290(13) 0.20828(8) 0.26457(7) 0.0227(2) Uani 1 1 d . .
O4 O 0.22579(12) 0.54629(8) 0.08270(6) 0.0164(2) Uani 1 1 d . .
O5 O 0.21745(13) 0.62976(8) 0.21969(6) 0.0173(2) Uani 1 1 d . .
B1 B 0.3770(2) 0.19498(13) 0.28278(10) 0.0174(3) Uani 1 1 d . .
C1 C 0.6998(2) 0.95791(12) 0.39457(12) 0.0295(4) Uani 1 1 d . .
H1A H 0.6587 1.0104 0.4341 0.044 Uiso 1 1 calc R U
H1B H 0.6293 0.9548 0.3355 0.044 Uiso 1 1 calc R U
H1C H 0.8224 0.9793 0.3966 0.044 Uiso 1 1 calc R U
C2 C 0.68230(19) 0.84686(11) 0.42196(9) 0.0186(3) Uani 1 1 d . .
C3 C 0.79522(18) 0.53531(11) 0.35360(9) 0.0158(3) Uani 1 1 d . .
H3A H 0.9218 0.5505 0.3808 0.019 Uiso 1 1 calc R U
H3B H 0.7804 0.5186 0.2902 0.019 Uiso 1 1 calc R U
C4 C 0.72028(17) 0.43872(11) 0.38581(9) 0.0149(3) Uani 1 1 d . .
C5 C 0.82821(18) 0.34420(11) 0.37233(9) 0.0184(3) Uani 1 1 d . .
H5A H 0.8652 0.3424 0.3174 0.022 Uiso 1 1 calc R U
H5B H 0.9336 0.3508 0.4205 0.022 Uiso 1 1 calc R U
C6 C 0.70768(19) 0.24204(11) 0.36975(10) 0.0197(3) Uani 1 1 d . .
H6A H 0.7384 0.2149 0.4255 0.024 Uiso 1 1 calc R U
H6B H 0.7191 0.1853 0.3230 0.024 Uiso 1 1 calc R U
C7 C 0.51823(18) 0.27369(11) 0.35269(9) 0.0166(3) Uani 1 1 d . .
H7 H 0.4819 0.2753 0.4084 0.020 Uiso 1 1 calc R U
C8 C 0.53026(17) 0.39214(11) 0.33490(8) 0.0141(3) Uani 1 1 d . .
H8 H 0.4457 0.4311 0.3618 0.017 Uiso 1 1 calc R U
C9 C 0.48945(19) 0.81311(12) 0.41746(10) 0.0219(3) Uani 1 1 d . .
H9A H 0.4786 0.7442 0.4380 0.033 Uiso 1 1 calc R U
H9B H 0.4214 0.8059 0.3575 0.033 Uiso 1 1 calc R U
H9C H 0.4454 0.8677 0.4540 0.033 Uiso 1 1 calc R U
C10 C 0.7889(2) 0.85317(14) 0.51536(10) 0.0283(4) Uani 1 1 d . .
H10A H 0.7393 0.9015 0.5543 0.042 Uiso 1 1 calc R U
H10B H 0.9102 0.8806 0.5198 0.042 Uiso 1 1 calc R U
H10C H 0.7851 0.7815 0.5317 0.042 Uiso 1 1 calc R U
C11 C 0.6600(2) 0.74749(13) 0.23211(10) 0.0244(3) Uani 1 1 d . .
H11A H 0.6909 0.6866 0.1959 0.037 Uiso 1 1 calc R U
H11B H 0.7005 0.8146 0.2154 0.037 Uiso 1 1 calc R U
H11C H 0.5330 0.7421 0.2242 0.037 Uiso 1 1 calc R U
C12 C 1.00848(19) 0.77009(12) 0.36726(10) 0.0227(3) Uani 1 1 d . .
H12A H 1.0633 0.7533 0.4242 0.034 Uiso 1 1 calc R U
H12B H 1.0423 0.8455 0.3651 0.034 Uiso 1 1 calc R U
H12C H 1.0470 0.7241 0.3225 0.034 Uiso 1 1 calc R U
C13 C 0.72380(18) 0.46867(12) 0.48189(9) 0.0184(3) Uani 1 1 d . .
H13A H 0.8440 0.4926 0.5148 0.028 Uiso 1 1 calc R U
H13B H 0.6790 0.4059 0.5030 0.028 Uiso 1 1 calc R U
H13C H 0.6506 0.5267 0.4893 0.028 Uiso 1 1 calc R U
C14 C 0.2480(2) 0.04505(12) 0.18748(10) 0.0222(3) Uani 1 1 d . .
C15 C 0.1175(2) 0.13160(12) 0.18776(10) 0.0227(3) Uani 1 1 d . .
C16 C 0.2125(2) -0.04370(13) 0.23826(11) 0.0325(4) Uani 1 1 d . .
H16A H 0.3070 -0.0900 0.2425 0.049 Uiso 1 1 calc R U
H16B H 0.1014 -0.0864 0.2085 0.049 Uiso 1 1 calc R U
H16C H 0.2063 -0.0118 0.2964 0.049 Uiso 1 1 calc R U
C17 C 0.2679(2) -0.00286(15) 0.09900(11) 0.0359(4) Uani 1 1 d . .
H17A H 0.3073 0.0543 0.0703 0.054 Uiso 1 1 calc R U
H17B H 0.1553 -0.0392 0.0642 0.054 Uiso 1 1 calc R U
H17C H 0.3541 -0.0547 0.1053 0.054 Uiso 1 1 calc R U
C18 C -0.0625(2) 0.09110(15) 0.19671(13) 0.0354(4) Uani 1 1 d . .
H18A H -0.0511 0.0628 0.2512 0.053 Uiso 1 1 calc R U
H18B H -0.1168 0.0341 0.1482 0.053 Uiso 1 1 calc R U
H18C H -0.1354 0.1503 0.1966 0.053 Uiso 1 1 calc R U
C19 C 0.1003(2) 0.19278(14) 0.11191(11) 0.0340(4) Uani 1 1 d . .
H19A H 0.0330 0.2534 0.1211 0.051 Uiso 1 1 calc R U
H19B H 0.0401 0.1449 0.0584 0.051 Uiso 1 1 calc R U
H19C H 0.2167 0.2195 0.1073 0.051 Uiso 1 1 calc R U
C20 C 0.48933(17) 0.40000(11) 0.23895(9) 0.0141(3) Uani 1 1 d . .
C21 C 0.55800(18) 0.33369(11) 0.18119(9) 0.0156(3) Uani 1 1 d . .
H21 H 0.6326 0.2831 0.2026 0.019 Uiso 1 1 calc R U
C22 C 0.52067(18) 0.33921(11) 0.09293(9) 0.0160(3) Uani 1 1 d . .
C23 C 0.40973(18) 0.41244(11) 0.06214(9) 0.0159(3) Uani 1 1 d . .
H23 H 0.3831 0.4180 0.0024 0.019 Uiso 1 1 calc R U
C24 C 0.33776(17) 0.47747(11) 0.11868(9) 0.0146(3) Uani 1 1 d . .
C25 C 0.11443(18) 0.58889(11) 0.13593(9) 0.0164(3) Uani 1 1 d . .
C26 C 0.29636(18) 0.54876(11) 0.26453(9) 0.0161(3) Uani 1 1 d . .
H26A H 0.2068 0.5071 0.2846 0.019 Uiso 1 1 calc R U
H26B H 0.3876 0.5834 0.3160 0.019 Uiso 1 1 calc R U
C27 C 0.37693(17) 0.47381(11) 0.20704(9) 0.0143(3) Uani 1 1 d . .
C28 C 0.5942(2) 0.26496(13) 0.03188(10) 0.0222(3) Uani 1 1 d . .
H28A H 0.6692 0.2192 0.0646 0.033 Uiso 1 1 calc R U
H28B H 0.4983 0.2200 -0.0107 0.033 Uiso 1 1 calc R U
H28C H 0.6628 0.3074 0.0021 0.033 Uiso 1 1 calc R U
C29 C -0.03025(19) 0.50276(12) 0.13562(9) 0.0193(3) Uani 1 1 d . .
H29A H 0.0211 0.4415 0.1584 0.029 Uiso 1 1 calc R U
H29B H -0.0999 0.4793 0.0763 0.029 Uiso 1 1 calc R U
H29C H -0.1053 0.5320 0.1719 0.029 Uiso 1 1 calc R U
C30 C 0.04536(19) 0.68379(12) 0.09710(9) 0.0204(3) Uani 1 1 d . .
H30A H -0.0334 0.7158 0.1300 0.031 Uiso 1 1 calc R U
H30B H -0.0184 0.6598 0.0368 0.031 Uiso 1 1 calc R U
H30C H 0.1431 0.7373 0.0994 0.031 Uiso 1 1 calc R U

loop_
_atom_site_aniso_label
_atom_site_aniso_U_11
_atom_site_aniso_U_22
_atom_site_aniso_U_33
_atom_site_aniso_U_23
_atom_site_aniso_U_13
_atom_site_aniso_U_12
Si1 0.0152(2) 0.0140(2) 0.0154(2) 0.00335(14) 0.00451(14) 0.00158(14)
O1 0.0165(5) 0.0136(5) 0.0214(5) 0.0033(4) 0.0061(4) 0.0029(4)
O2 0.0194(5) 0.0190(5) 0.0218(5) -0.0011(4) -0.0004(4) 0.0000(4)
O3 0.0193(5) 0.0201(5) 0.0235(6) -0.0035(4) -0.0006(4) -0.0005(4)
O4 0.0179(5) 0.0200(5) 0.0131(5) 0.0051(4) 0.0039(4) 0.0081(4)
O5 0.0192(5) 0.0168(5) 0.0141(5) 0.0005(4) 0.0002(4) 0.0055(4)
B1 0.0206(8) 0.0164(8) 0.0151(8) 0.0062(6) 0.0026(6) 0.0002(6)
C1 0.0336(9) 0.0164(8) 0.0418(10) 0.0038(7) 0.0161(8) 0.0041(7)
C2 0.0201(7) 0.0153(7) 0.0201(7) 0.0004(6) 0.0062(6) 0.0003(6)
C3 0.0150(7) 0.0145(7) 0.0181(7) 0.0024(5) 0.0040(5) 0.0029(5)
C4 0.0138(7) 0.0153(7) 0.0143(7) 0.0026(5) 0.0008(5) 0.0014(5)
C5 0.0160(7) 0.0164(7) 0.0211(7) 0.0039(5) 0.0003(5) 0.0029(6)
C6 0.0205(7) 0.0148(7) 0.0207(7) 0.0046(6) -0.0023(6) 0.0016(6)
C7 0.0198(7) 0.0157(7) 0.0137(7) 0.0044(5) 0.0020(5) 0.0003(5)
C8 0.0143(7) 0.0144(7) 0.0128(7) 0.0020(5) 0.0020(5) 0.0015(5)
C9 0.0227(8) 0.0199(7) 0.0253(8) 0.0025(6) 0.0105(6) 0.0040(6)
C10 0.0282(8) 0.0331(9) 0.0208(8) -0.0036(6) 0.0064(6) -0.0020(7)
C11 0.0263(8) 0.0292(8) 0.0188(7) 0.0066(6) 0.0050(6) 0.0056(6)
C12 0.0180(7) 0.0225(8) 0.0283(8) 0.0047(6) 0.0077(6) -0.0004(6)
C13 0.0176(7) 0.0201(7) 0.0148(7) 0.0027(5) -0.0006(5) -0.0016(6)
C14 0.0224(8) 0.0189(7) 0.0200(7) -0.0007(6) -0.0019(6) -0.0034(6)
C15 0.0208(7) 0.0195(8) 0.0222(8) -0.0005(6) -0.0024(6) -0.0026(6)
C16 0.0391(10) 0.0193(8) 0.0316(9) 0.0051(7) -0.0046(7) -0.0051(7)
C17 0.0390(10) 0.0354(10) 0.0263(9) -0.0088(7) 0.0031(7) -0.0011(8)
C18 0.0216(8) 0.0355(10) 0.0427(10) -0.0028(8) 0.0021(7) -0.0036(7)
C19 0.0351(9) 0.0267(9) 0.0298(9) 0.0077(7) -0.0132(7) -0.0043(7)
C20 0.0133(6) 0.0142(7) 0.0137(7) 0.0027(5) 0.0016(5) -0.0012(5)
C21 0.0148(6) 0.0152(7) 0.0169(7) 0.0043(5) 0.0024(5) 0.0031(5)
C22 0.0150(6) 0.0165(7) 0.0165(7) 0.0016(5) 0.0048(5) 0.0002(5)
C23 0.0169(7) 0.0188(7) 0.0117(6) 0.0031(5) 0.0033(5) 0.0003(5)
C24 0.0127(6) 0.0147(7) 0.0157(7) 0.0041(5) 0.0012(5) 0.0008(5)
C25 0.0172(7) 0.0196(7) 0.0121(6) 0.0013(5) 0.0027(5) 0.0052(6)
C26 0.0159(7) 0.0183(7) 0.0135(7) 0.0027(5) 0.0010(5) 0.0050(5)
C27 0.0136(6) 0.0149(7) 0.0132(7) 0.0010(5) 0.0023(5) -0.0009(5)
C28 0.0249(8) 0.0252(8) 0.0183(7) 0.0023(6) 0.0074(6) 0.0083(6)
C29 0.0182(7) 0.0227(7) 0.0167(7) 0.0033(6) 0.0034(5) 0.0034(6)
C30 0.0211(7) 0.0211(8) 0.0198(7) 0.0048(6) 0.0042(6) 0.0078(6)

loop_
_atom_type_symbol
_atom_type_description
_atom_type_scat_dispersion_real
_atom_type_scat_dispersion_imag
_atom_type_scat_source
C C 0.0181 0.0091 'International Tables Vol C Tables 4.2.6.8 and 6.1.1.4'
H H 0.0000 0.0000 'International Tables Vol C Tables 4.2.6.8 and 6.1.1.4'
B B 0.0090 0.0039 'International Tables Vol C Tables 4.2.6.8 and 6.1.1.4'
O O 0.0492 0.0322 'International Tables Vol C Tables 4.2.6.8 and 6.1.1.4'
Si Si 0.2541 0.3302 'International Tables Vol C Tables 4.2.6.8 and 6.1.1.4'

loop_
_geom_angle_atom_site_label_1
_geom_angle_atom_site_label_2
_geom_angle_atom_site_label_3
_geom_angle
O1 Si1 C12 109.94(6)
O1 Si1 C11 109.12(6)
C12 Si1 C11 110.32(7)
O1 Si1 C2 105.04(6)
C12 Si1 C2 110.99(7)
C11 Si1 C2 111.28(7)
C3 O1 Si1 122.35(8)
B1 O2 C14 107.48(11)
B1 O3 C15 107.39(12)
C24 O4 C25 115.08(10)
C25 O5 C26 113.38(10)
O2 B1 O3 113.11(13)
O2 B1 C7 123.82(13)
O3 B1 C7 123.06(13)
C2 C1 H1A 109.5
C2 C1 H1B 109.5
H1A C1 H1B 109.5
C2 C1 H1C 109.5
H1A C1 H1C 109.5
H1B C1 H1C 109.5
C10 C2 C9 109.03(12)
C10 C2 C1 109.16(13)
C9 C2 C1 109.23(12)
C10 C2 Si1 109.57(10)
C9 C2 Si1 109.98(10)
C1 C2 Si1 109.85(10)
O1 C3 C4 111.20(11)
O1 C3 H3A 109.4
C4 C3 H3A 109.4
O1 C3 H3B 109.4
C4 C3 H3B 109.4
H3A C3 H3B 108.0
C3 C4 C13 109.50(11)
C3 C4 C5 109.66(11)
C13 C4 C5 110.24(11)
C3 C4 C8 114.63(11)
C13 C4 C8 109.08(11)
C5 C4 C8 103.58(11)
C6 C5 C4 106.05(11)
C6 C5 H5A 110.5
C4 C5 H5A 110.5
C6 C5 H5B 110.5
C4 C5 H5B 110.5
H5A C5 H5B 108.7
C5 C6 C7 106.65(11)
C5 C6 H6A 110.4
C7 C6 H6A 110.4
C5 C6 H6B 110.4
C7 C6 H6B 110.4
H6A C6 H6B 108.6
C6 C7 C8 106.32(11)
C6 C7 B1 116.25(12)
C8 C7 B1 114.07(11)
C6 C7 H7 106.5
C8 C7 H7 106.5
B1 C7 H7 106.5
C20 C8 C7 113.07(11)
C20 C8 C4 114.44(11)
C7 C8 C4 103.04(10)
C20 C8 H8 108.7
C7 C8 H8 108.7
C4 C8 H8 108.7
C2 C9 H9A 109.5
C2 C9 H9B 109.5
H9A C9 H9B 109.5
C2 C9 H9C 109.5
H9A C9 H9C 109.5
H9B C9 H9C 109.5
C2 C10 H10A 109.5
C2 C10 H10B 109.5
H10A C10 H10B 109.5
C2 C10 H10C 109.5
H10A C10 H10C 109.5
H10B C10 H10C 109.5
Si1 C11 H11A 109.5
Si1 C11 H11B 109.5
H11A C11 H11B 109.5
Si1 C11 H11C 109.5
H11A C11 H11C 109.5
H11B C11 H11C 109.5
Si1 C12 H12A 109.5
Si1 C12 H12B 109.5
H12A C12 H12B 109.5
Si1 C12 H12C 109.5
H12A C12 H12C 109.5
H12B C12 H12C 109.5
C4 C13 H13A 109.5
C4 C13 H13B 109.5
H13A C13 H13B 109.5
C4 C13 H13C 109.5
H13A C13 H13C 109.5
H13B C13 H13C 109.5
O2 C14 C17 107.98(13)
O2 C14 C16 106.77(12)
C17 C14 C16 110.23(14)
O2 C14 C15 102.71(11)
C17 C14 C15 115.30(13)
C16 C14 C15 113.11(14)
O3 C15 C19 106.26(12)
O3 C15 C18 108.63(13)
C19 C15 C18 110.07(14)
O3 C15 C14 102.52(11)
C19 C15 C14 113.72(14)
C18 C15 C14 114.89(13)
C14 C16 H16A 109.5
C14 C16 H16B 109.5
H16A C16 H16B 109.5
C14 C16 H16C 109.5
H16A C16 H16C 109.5
H16B C16 H16C 109.5
C14 C17 H17A 109.5
C14 C17 H17B 109.5
H17A C17 H17B 109.5
C14 C17 H17C 109.5
H17A C17 H17C 109.5
H17B C17 H17C 109.5
C15 C18 H18A 109.5
C15 C18 H18B 109.5
H18A C18 H18B 109.5
C15 C18 H18C 109.5
H18A C18 H18C 109.5
H18B C18 H18C 109.5
C15 C19 H19A 109.5
C15 C19 H19B 109.5
H19A C19 H19B 109.5
C15 C19 H19C 109.5
H19A C19 H19C 109.5
H19B C19 H19C 109.5
C21 C20 C27 118.92(12)
C21 C20 C8 121.37(12)
C27 C20 C8 119.70(12)
C20 C21 C22 122.12(13)
C20 C21 H21 118.9
C22 C21 H21 118.9
C23 C22 C21 118.47(13)
C23 C22 C28 120.66(13)
C21 C22 C28 120.84(13)
C24 C23 C22 119.99(13)
C24 C23 H23 120.0
C22 C23 H23 120.0
O4 C24 C23 116.41(12)
O4 C24 C27 121.73(12)
C23 C24 C27 121.85(13)
O5 C25 O4 109.01(11)
O5 C25 C30 106.74(11)
O4 C25 C30 105.45(11)
O5 C25 C29 112.99(11)
O4 C25 C29 109.77(11)
C30 C25 C29 112.54(12)
O5 C26 C27 111.34(11)
O5 C26 H26A 109.4
C27 C26 H26A 109.4
O5 C26 H26B 109.4
C27 C26 H26B 109.4
H26A C26 H26B 108.0
C24 C27 C20 118.62(12)
C24 C27 C26 118.66(12)
C20 C27 C26 122.72(12)
C22 C28 H28A 109.5
C22 C28 H28B 109.5
H28A C28 H28B 109.5
C22 C28 H28C 109.5
H28A C28 H28C 109.5
H28B C28 H28C 109.5
C25 C29 H29A 109.5
C25 C29 H29B 109.5
H29A C29 H29B 109.5
C25 C29 H29C 109.5
H29A C29 H29C 109.5
H29B C29 H29C 109.5
C25 C30 H30A 109.5
C25 C30 H30B 109.5
H30A C30 H30B 109.5
C25 C30 H30C 109.5
H30A C30 H30C 109.5
H30B C30 H30C 109.5

loop_
_geom_bond_atom_site_label_1
_geom_bond_atom_site_label_2
_geom_bond_distance
Si1 O1 1.6573(10)
Si1 C12 1.8664(15)
Si1 C11 1.8685(15)
Si1 C2 1.8838(15)
O1 C3 1.4282(16)
O2 B1 1.368(2)
O2 C14 1.4560(17)
O3 B1 1.371(2)
O3 C15 1.4544(17)
O4 C24 1.3794(16)
O4 C25 1.4444(16)
O5 C25 1.4114(16)
O5 C26 1.4351(16)
B1 C7 1.568(2)
C1 C2 1.537(2)
C1 H1A 0.9800
C1 H1B 0.9800
C1 H1C 0.9800
C2 C10 1.535(2)
C2 C9 1.536(2)
C3 C4 1.5246(19)
C3 H3A 0.9900
C3 H3B 0.9900
C4 C13 1.5326(19)
C4 C5 1.5409(19)
C4 C8 1.5664(18)
C5 C6 1.539(2)
C5 H5A 0.9900
C5 H5B 0.9900
C6 C7 1.555(2)
C6 H6A 0.9900
C6 H6B 0.9900
C7 C8 1.5658(18)
C7 H7 1.0000
C8 C20 1.5223(18)
C8 H8 1.0000
C9 H9A 0.9800
C9 H9B 0.9800
C9 H9C 0.9800
C10 H10A 0.9800
C10 H10B 0.9800
C10 H10C 0.9800
C11 H11A 0.9800
C11 H11B 0.9800
C11 H11C 0.9800
C12 H12A 0.9800
C12 H12B 0.9800
C12 H12C 0.9800
C13 H13A 0.9800
C13 H13B 0.9800
C13 H13C 0.9800
C14 C17 1.515(2)
C14 C16 1.524(2)
C14 C15 1.561(2)
C15 C19 1.520(2)
C15 C18 1.522(2)
C16 H16A 0.9800
C16 H16B 0.9800
C16 H16C 0.9800
C17 H17A 0.9800
C17 H17B 0.9800
C17 H17C 0.9800
C18 H18A 0.9800
C18 H18B 0.9800
C18 H18C 0.9800
C19 H19A 0.9800
C19 H19B 0.9800
C19 H19C 0.9800
C20 C21 1.394(2)
C20 C27 1.4069(19)
C21 C22 1.396(2)
C21 H21 0.9500
C22 C23 1.389(2)
C22 C28 1.5071(19)
C23 C24 1.388(2)
C23 H23 0.9500
C24 C27 1.3923(19)
C25 C30 1.5118(19)
C25 C29 1.520(2)
C26 C27 1.5090(19)
C26 H26A 0.9900
C26 H26B 0.9900
C28 H28A 0.9800
C28 H28B 0.9800
C28 H28C 0.9800
C29 H29A 0.9800
C29 H29B 0.9800
C29 H29C 0.9800
C30 H30A 0.9800
C30 H30B 0.9800
C30 H30C 0.9800

loop_
_geom_torsion_atom_site_label_1
_geom_torsion_atom_site_label_2
_geom_torsion_atom_site_label_3
_geom_torsion_atom_site_label_4
_geom_torsion
C12 Si1 O1 C3 -39.90(12)
C11 Si1 O1 C3 81.22(11)
C2 Si1 O1 C3 -159.38(10)
C14 O2 B1 O3 -7.51(16)
C14 O2 B1 C7 171.42(13)
C15 O3 B1 O2 -10.28(16)
C15 O3 B1 C7 170.79(13)
O1 Si1 C2 C10 69.23(11)
C12 Si1 C2 C10 -49.54(12)
C11 Si1 C2 C10 -172.82(10)
O1 Si1 C2 C9 -50.60(11)
C12 Si1 C2 C9 -169.37(10)
C11 Si1 C2 C9 67.35(12)
O1 Si1 C2 C1 -170.86(10)
C12 Si1 C2 C1 70.37(12)
C11 Si1 C2 C1 -52.91(12)
Si1 O1 C3 C4 178.92(8)
O1 C3 C4 C13 -52.61(14)
O1 C3 C4 C5 -173.69(11)
O1 C3 C4 C8 70.33(14)
C3 C4 C5 C6 -157.18(11)
C13 C4 C5 C6 82.19(13)
C8 C4 C5 C6 -34.39(14)
C4 C5 C6 C7 17.42(15)
C5 C6 C7 C8 6.40(15)
C5 C6 C7 B1 134.58(13)
O2 B1 C7 C6 -3.1(2)
O3 B1 C7 C6 175.69(13)
O2 B1 C7 C8 121.17(15)
O3 B1 C7 C8 -60.01(18)
C6 C7 C8 C20 96.97(13)
B1 C7 C8 C20 -32.49(16)
C6 C7 C8 C4 -27.11(13)
B1 C7 C8 C4 -156.57(12)
C3 C4 C8 C20 33.89(16)
C13 C4 C8 C20 157.06(12)
C5 C4 C8 C20 -85.55(13)
C3 C4 C8 C7 157.05(11)
C13 C4 C8 C7 -79.78(13)
C5 C4 C8 C7 37.62(13)
B1 O2 C14 C17 142.72(14)
B1 O2 C14 C16 -98.76(14)
B1 O2 C14 C15 20.46(15)
B1 O3 C15 C19 -97.60(14)
B1 O3 C15 C18 144.00(13)
B1 O3 C15 C14 22.01(15)
O2 C14 C15 O3 -25.55(14)
C17 C14 C15 O3 -142.73(13)
C16 C14 C15 O3 89.14(14)
O2 C14 C15 C19 88.71(14)
C17 C14 C15 C19 -28.47(19)
C16 C14 C15 C19 -156.59(13)
O2 C14 C15 C18 -143.18(13)
C17 C14 C15 C18 99.64(17)
C16 C14 C15 C18 -28.48(18)
C7 C8 C20 C21 -44.34(17)
C4 C8 C20 C21 73.24(16)
C7 C8 C20 C27 134.22(13)
C4 C8 C20 C27 -108.20(14)
C27 C20 C21 C22 0.9(2)
C8 C20 C21 C22 179.46(12)
C20 C21 C22 C23 -0.8(2)
C20 C21 C22 C28 -178.81(13)
C21 C22 C23 C24 -0.5(2)
C28 C22 C23 C24 177.53(13)
C25 O4 C24 C23 162.45(12)
C25 O4 C24 C27 -17.81(18)
C22 C23 C24 O4 -178.55(12)
C22 C23 C24 C27 1.7(2)
C26 O5 C25 O4 -65.15(14)
C26 O5 C25 C30 -178.59(11)
C26 O5 C25 C29 57.18(15)
C24 O4 C25 O5 49.52(15)
C24 O4 C25 C30 163.80(11)
C24 O4 C25 C29 -74.73(14)
C25 O5 C26 C27 45.71(15)
O4 C24 C27 C20 178.66(12)
C23 C24 C27 C20 -1.6(2)
O4 C24 C27 C26 -1.02(19)
C23 C24 C27 C26 178.71(12)
C21 C20 C27 C24 0.32(19)
C8 C20 C27 C24 -178.28(12)
C21 C20 C27 C26 179.99(12)
C8 C20 C27 C26 1.39(19)
O5 C26 C27 C24 -12.25(17)
O5 C26 C27 C20 168.08(12)
